data_7047159
loop_
_publ_author_name
'Tong, Bihai'
'Wang, Han'
'Chen, Man'
'Zhou, Shixiong'
'Hu, Yuanyuan'
'Zhang, Qianfeng'
'He, Gufeng'
'Fu, Lianshe'
'Shi, Huatian'
'Jin, Long'
'Zhou, Huidong'

_publ_section_title
;
 High efficiency green OLEDs based on homoleptic iridium complexes with
 steric phenylpyridazine ligands.
;
_journal_issue 35
_journal_name_full 'Dalton transactions (Cambridge, England : 2003)'
_journal_page_first 12243
_journal_page_last 12252
_journal_paper_doi 10.1039/c8dt02781a
_journal_volume 47
_journal_year 2018
_chemical_formula_sum 'C67 H59 Cl2 Ir N6'
_chemical_formula_weight 1211.30
_space_group_crystal_system monoclinic
_space_group_IT_number 14
_space_group_name_Hall '-P 2ybc'
_space_group_name_H-M_alt 'P 1 21/c 1'
_symmetry_space_group_name_Hall '-P 2ybc'
_symmetry_space_group_name_H-M 'P 1 21/c 1'
_atom_sites_solution_hydrogens geom
_audit_creation_method SHELXL-2014/7
_audit_update_record
;
2017-12-20 deposited with the CCDC.
2018-07-20 downloaded from the CCDC.
;
_cell_angle_alpha 90
_cell_angle_beta 107.3890(10)
_cell_angle_gamma 90
_cell_formula_units_Z 4
_cell_length_a 15.1336(16)
_cell_length_b 16.1293(17)
_cell_length_c 23.422(2)
_cell_measurement_reflns_used 8076
_cell_measurement_temperature 296(2)
_cell_measurement_theta_max 26.64
_cell_measurement_theta_min 2.32
_cell_volume 5455.9(9)
_computing_cell_refinement 'Bruker SMART'
_computing_data_collection 'Bruker SMART'
_computing_data_reduction 'Bruker SAINT'
_computing_molecular_graphics 'Bruker SHELXTL'
_computing_publication_material 'Bruker SHELXTL'
_computing_structure_refinement 'SHELXL-2014/7 (Sheldrick, 2014)'
_computing_structure_solution 'Bruker SHELXTL'
_diffrn_ambient_temperature 296(2)
_diffrn_measured_fraction_theta_full 0.999
_diffrn_measured_fraction_theta_max 0.996
_diffrn_measurement_device_type 'CCD area detector'
_diffrn_measurement_method 'phi and omega scans'
_diffrn_radiation_type MoK\a
_diffrn_radiation_wavelength 0.71073
_diffrn_reflns_av_R_equivalents 0.0553
_diffrn_reflns_av_unetI/netI 0.0711
_diffrn_reflns_Laue_measured_fraction_full 0.999
_diffrn_reflns_Laue_measured_fraction_max 0.996
_diffrn_reflns_limit_h_max 16
_diffrn_reflns_limit_h_min -19
_diffrn_reflns_limit_k_max 20
_diffrn_reflns_limit_k_min -19
_diffrn_reflns_limit_l_max 29
_diffrn_reflns_limit_l_min -30
_diffrn_reflns_number 33065
_diffrn_reflns_point_group_measured_fraction_full 0.999
_diffrn_reflns_point_group_measured_fraction_max 0.996
_diffrn_reflns_theta_full 25.242
_diffrn_reflns_theta_max 27.499
_diffrn_reflns_theta_min 2.276
_exptl_absorpt_coefficient_mu 2.594
_exptl_absorpt_correction_T_max 0.652
_exptl_absorpt_correction_T_min 0.599
_exptl_absorpt_correction_type multi-scan
_exptl_crystal_colour orange
_exptl_crystal_density_diffrn 1.475
_exptl_crystal_description block
_exptl_crystal_F_000 2456
_exptl_crystal_size_max 0.220
_exptl_crystal_size_mid 0.200
_exptl_crystal_size_min 0.180
_refine_diff_density_max 1.270
_refine_diff_density_min -1.120
_refine_diff_density_rms 0.106
_refine_ls_extinction_method none
_refine_ls_goodness_of_fit_ref 0.994
_refine_ls_hydrogen_treatment constr
_refine_ls_matrix_type full
_refine_ls_number_parameters 685
_refine_ls_number_reflns 12479
_refine_ls_number_restraints 756
_refine_ls_restrained_S_all 0.970
_refine_ls_R_factor_all 0.0653
_refine_ls_R_factor_gt 0.0388
_refine_ls_shift/su_max 0.003
_refine_ls_shift/su_mean 0.000
_refine_ls_structure_factor_coef Fsqd
_refine_ls_weighting_details 'w=1/[\s^2^(Fo^2^)+(0.0384P)^2^] where P=(Fo^2^+2Fc^2^)/3'
_refine_ls_weighting_scheme calc
_refine_ls_wR_factor_gt 0.0831
_refine_ls_wR_factor_ref 0.0929
_reflns_Friedel_coverage 0.000
_reflns_number_gt 9028
_reflns_number_total 12479
_reflns_threshold_expression 'I > 2\s(I)'
_cod_data_source_file c8dt02781a2.cif
_cod_data_source_block p21c
_cod_depositor_comments 'Adding full bibliography for 7047159--7047161.cif.'
_cod_original_cell_volume 5455.9(10)
_cod_database_code 7047159
_shelx_shelxl_version_number 2014/7
_shelx_space_group_comment
; 
The symmetry employed for this shelxl refinement is uniquely defined 
by the following loop, which should always be used as a source of 
symmetry information in preference to the above space-group names. 
They are only intended as comments. 
;
_shelx_estimated_absorpt_t_min 0.599
_shelx_estimated_absorpt_t_max 0.652

loop_
_space_group_symop_operation_xyz
'x, y, z'
'-x, y+1/2, -z+1/2'
'-x, -y, -z'
'x, -y-1/2, z-1/2'

loop_
_atom_site_label
_atom_site_type_symbol
_atom_site_fract_x
_atom_site_fract_y
_atom_site_fract_z
_atom_site_U_iso_or_equiv
_atom_site_adp_type
_atom_site_occupancy
_atom_site_site_symmetry_order
_atom_site_calc_flag
_atom_site_refinement_flags_posn
_atom_site_refinement_flags_adp
Ir1 Ir 0.18798(2) 0.82348(2) 0.99622(2) 0.02755(6) Uani 1 1 d . U
Cl1 Cl 0.03386(18) 0.29237(15) 0.22018(13) 0.1400(9) Uani 1 1 d . U
Cl2 Cl 0.2015(2) 0.23507(13) 0.20313(13) 0.1450(10) Uani 1 1 d . U
C1 C 0.1237(3) 0.9931(2) 0.9355(2) 0.0378(10) Uani 1 1 d . U
H1 H 0.1233 1.0138 0.9725 0.045 Uiso 1 1 calc R U
C2 C 0.0949(3) 1.0437(3) 0.8858(2) 0.0469(12) Uani 1 1 d . U
H2 H 0.0770 1.0980 0.8901 0.056 Uiso 1 1 calc R U
C3 C 0.0922(3) 1.0149(3) 0.8299(2) 0.0493(12) Uani 1 1 d . U
H3 H 0.0711 1.0487 0.7964 0.059 Uiso 1 1 calc R U
C4 C 0.1216(3) 0.9349(3) 0.8246(2) 0.0472(12) Uani 1 1 d . U
H4 H 0.1189 0.9144 0.7870 0.057 Uiso 1 1 calc R U
C5 C 0.1551(3) 0.8847(2) 0.87460(18) 0.0355(9) Uani 1 1 d . U
C6 C 0.1838(3) 0.7975(2) 0.87139(19) 0.0338(9) Uani 1 1 d . U
C7 C 0.2100(4) 0.7598(3) 0.8258(2) 0.0439(11) Uani 1 1 d . U
C8 C 0.2158(4) 0.6735(3) 0.8258(2) 0.0452(11) Uani 1 1 d . U
C9 C 0.1993(3) 0.6310(2) 0.8729(2) 0.0384(10) Uani 1 1 d . U
N1 N 0.1891(3) 0.66959(19) 0.92066(16) 0.0352(8) Uani 1 1 d . U
C11 C 0.1927(3) 0.5384(3) 0.8753(2) 0.0445(11) Uani 1 1 d . U
C12 C 0.2358(4) 0.4956(3) 0.9271(3) 0.0549(13) Uani 1 1 d . U
H12 H 0.2673 0.5242 0.9617 0.066 Uiso 1 1 calc R U
C13 C 0.2321(5) 0.4092(3) 0.9274(3) 0.0724(17) Uani 1 1 d . U
H13 H 0.2632 0.3803 0.9619 0.087 Uiso 1 1 calc R U
C14 C 0.1838(5) 0.3671(3) 0.8779(4) 0.079(2) Uani 1 1 d . U
H14 H 0.1819 0.3095 0.8787 0.095 Uiso 1 1 calc R U
C15 C 0.1374(5) 0.4089(3) 0.8264(3) 0.0812(18) Uani 1 1 d . U
H15 H 0.1029 0.3799 0.7928 0.097 Uiso 1 1 calc R U
C16 C 0.1426(4) 0.4947(3) 0.8253(3) 0.0637(15) Uani 1 1 d . U
H16 H 0.1120 0.5232 0.7905 0.076 Uiso 1 1 calc R U
C17 C 0.2381(5) 0.7982(3) 0.7755(2) 0.0718(18) Uani 1 1 d . U
H17 H 0.2371 0.8588 0.7781 0.086 Uiso 1 1 calc R U
C18 C 0.2406(5) 0.6390(3) 0.7723(2) 0.0682(16) Uani 1 1 d . U
H18 H 0.2404 0.5782 0.7727 0.082 Uiso 1 1 calc R U
C19 C 0.1692(6) 0.6723(3) 0.7162(3) 0.100(2) Uani 1 1 d . U
H19A H 0.1079 0.6533 0.7150 0.120 Uiso 1 1 calc R U
H19B H 0.1828 0.6519 0.6808 0.120 Uiso 1 1 calc R U
C20 C 0.1722(6) 0.7690(4) 0.7171(2) 0.102(2) Uani 1 1 d . U
H20A H 0.1924 0.7891 0.6840 0.122 Uiso 1 1 calc R U
H20B H 0.1107 0.7908 0.7126 0.122 Uiso 1 1 calc R U
C21 C 0.3370(6) 0.6726(3) 0.7743(3) 0.094(2) Uani 1 1 d . U
H21A H 0.3838 0.6495 0.8085 0.112 Uiso 1 1 calc R U
H21B H 0.3518 0.6568 0.7383 0.112 Uiso 1 1 calc R U
C22 C 0.3356(5) 0.7676(3) 0.7795(3) 0.097(2) Uani 1 1 d . U
H22A H 0.3786 0.7848 0.8173 0.116 Uiso 1 1 calc R U
H22B H 0.3553 0.7923 0.7475 0.116 Uiso 1 1 calc R U
C23 C 0.1417(3) 0.9428(2) 1.08599(18) 0.0369(10) Uani 1 1 d . U
H23 H 0.0802 0.9266 1.0705 0.044 Uiso 1 1 calc R U
C24 C 0.1637(3) 1.0030(3) 1.1296(2) 0.0430(11) Uani 1 1 d . U
H24 H 0.1177 1.0253 1.1438 0.052 Uiso 1 1 calc R U
C25 C 0.2537(4) 1.0304(3) 1.1524(2) 0.0526(12) Uani 1 1 d . U
H25 H 0.2686 1.0716 1.1814 0.063 Uiso 1 1 calc R U
C26 C 0.3218(3) 0.9954(3) 1.1312(2) 0.0514(12) Uani 1 1 d . U
H26 H 0.3822 1.0150 1.1452 0.062 Uiso 1 1 calc R U
C27 C 0.3012(3) 0.9319(3) 1.08966(19) 0.0380(10) Uani 1 1 d . U
C28 C 0.3705(3) 0.8922(3) 1.06482(19) 0.0356(9) Uani 1 1 d . U
C29 C 0.4673(3) 0.8943(3) 1.0871(2) 0.0483(11) Uani 1 1 d . U
C30 C 0.5187(3) 0.8605(3) 1.0530(2) 0.0494(12) Uani 1 1 d . U
C31 C 0.4717(3) 0.8200(3) 1.0002(2) 0.0439(11) Uani 1 1 d . U
N4 N 0.3789(2) 0.8112(2) 0.98316(16) 0.0359(8) Uani 1 1 d . U
C33 C 0.5191(3) 0.7788(3) 0.9602(2) 0.0496(12) Uani 1 1 d . U
C34 C 0.5823(4) 0.8218(3) 0.9388(3) 0.0639(15) Uani 1 1 d . U
H34 H 0.5965 0.8767 0.9501 0.077 Uiso 1 1 calc R U
C35 C 0.6243(4) 0.7830(5) 0.9006(3) 0.0839(19) Uani 1 1 d . U
H35 H 0.6667 0.8117 0.8864 0.101 Uiso 1 1 calc R U
C36 C 0.6032(5) 0.7029(4) 0.8841(3) 0.086(2) Uani 1 1 d . U
H36 H 0.6310 0.6775 0.8582 0.103 Uiso 1 1 calc R U
C37 C 0.5418(5) 0.6588(4) 0.9047(3) 0.083(2) Uani 1 1 d . U
H37 H 0.5295 0.6036 0.8940 0.100 Uiso 1 1 calc R U
C38 C 0.4979(4) 0.6978(3) 0.9421(3) 0.0680(16) Uani 1 1 d . U
H38 H 0.4539 0.6690 0.9548 0.082 Uiso 1 1 calc R U
C39 C 0.5290(4) 0.9249(4) 1.1474(3) 0.0721(16) Uani 1 1 d . U
H39 H 0.4914 0.9461 1.1718 0.086 Uiso 1 1 calc R U
C40 C 0.6223(4) 0.8686(4) 1.0812(3) 0.0733(16) Uani 1 1 d . U
H40 H 0.6557 0.8469 1.0544 0.088 Uiso 1 1 calc R U
C41 C 0.5936(4) 0.9927(4) 1.1371(3) 0.098(2) Uani 1 1 d . U
H41A H 0.5581 1.0423 1.1217 0.118 Uiso 1 1 calc R U
H41B H 0.6393 1.0067 1.1747 0.118 Uiso 1 1 calc R U
C42 C 0.6416(4) 0.9625(4) 1.0929(3) 0.098(2) Uani 1 1 d . U
H42A H 0.7077 0.9719 1.1089 0.117 Uiso 1 1 calc R U
H42B H 0.6190 0.9930 1.0557 0.117 Uiso 1 1 calc R U
C43 C 0.6496(4) 0.8223(4) 1.1400(3) 0.094(2) Uani 1 1 d . U
H43A H 0.7140 0.8334 1.1614 0.113 Uiso 1 1 calc R U
H43B H 0.6425 0.7631 1.1327 0.113 Uiso 1 1 calc R U
C44 C 0.5871(4) 0.8510(5) 1.1780(3) 0.094(2) Uani 1 1 d . U
H44A H 0.5469 0.8060 1.1819 0.113 Uiso 1 1 calc R U
H44B H 0.6251 0.8667 1.2177 0.113 Uiso 1 1 calc R U
C45 C -0.0232(3) 0.8412(2) 0.96828(19) 0.0357(10) Uani 1 1 d . U
H45 H -0.0201 0.8860 0.9440 0.043 Uiso 1 1 calc R U
C46 C -0.1076(3) 0.8217(2) 0.9763(2) 0.0413(10) Uani 1 1 d . U
H46 H -0.1601 0.8521 0.9567 0.050 Uiso 1 1 calc R U
C47 C -0.1137(3) 0.7574(3) 1.0135(2) 0.0439(11) Uani 1 1 d . U
H47 H -0.1702 0.7453 1.0197 0.053 Uiso 1 1 calc R U
C48 C -0.0367(3) 0.7109(3) 1.0414(2) 0.0412(11) Uani 1 1 d . U
H48 H -0.0410 0.6684 1.0673 0.049 Uiso 1 1 calc R U
C49 C 0.0482(3) 0.7271(2) 1.03107(17) 0.0295(8) Uani 1 1 d . U
C50 C 0.1336(3) 0.6801(2) 1.05824(17) 0.0287(8) Uani 1 1 d . U
C51 C 0.1474(3) 0.6015(2) 1.08656(17) 0.0316(9) Uani 1 1 d . U
C52 C 0.2368(3) 0.5718(2) 1.11081(18) 0.0361(9) Uani 1 1 d . U
C53 C 0.3109(3) 0.6204(3) 1.10601(19) 0.0370(10) Uani 1 1 d . U
N5 N 0.2967(2) 0.6930(2) 1.07639(16) 0.0378(8) Uani 1 1 d . U
C55 C 0.4100(3) 0.5978(3) 1.1292(2) 0.0460(11) Uani 1 1 d . U
C56 C 0.4641(4) 0.6053(4) 1.0922(3) 0.083(2) Uani 1 1 d . U
H56 H 0.4377 0.6232 1.0530 0.099 Uiso 1 1 calc R U
C57 C 0.5567(5) 0.5869(5) 1.1118(4) 0.113(3) Uani 1 1 d . U
H57 H 0.5924 0.5926 1.0858 0.136 Uiso 1 1 calc R U
C58 C 0.5967(5) 0.5604(5) 1.1683(4) 0.115(3) Uani 1 1 d . U
H58 H 0.6597 0.5484 1.1814 0.139 Uiso 1 1 calc R U
C59 C 0.5451(5) 0.5517(4) 1.2050(3) 0.095(2) Uani 1 1 d . U
H59 H 0.5728 0.5332 1.2438 0.114 Uiso 1 1 calc R U
C60 C 0.4503(4) 0.5697(4) 1.1867(2) 0.0683(15) Uani 1 1 d . U
H60 H 0.4151 0.5628 1.2129 0.082 Uiso 1 1 calc R U
C61 C 0.2429(3) 0.4866(2) 1.13757(19) 0.0409(10) Uani 1 1 d . U
H61 H 0.3076 0.4696 1.1547 0.049 Uiso 1 1 calc R U
C62 C 0.0763(3) 0.5385(2) 1.09134(19) 0.0391(10) Uani 1 1 d . U
H62 H 0.0134 0.5596 1.0733 0.047 Uiso 1 1 calc R U
C63 C 0.0936(4) 0.4607(3) 1.0582(2) 0.0558(13) Uani 1 1 d . U
H63A H 0.0484 0.4185 1.0591 0.067 Uiso 1 1 calc R U
H63B H 0.0864 0.4744 1.0167 0.067 Uiso 1 1 calc R U
C64 C 0.1915(4) 0.4272(3) 1.0877(2) 0.0543(13) Uani 1 1 d . U
H64A H 0.1881 0.3725 1.1042 0.065 Uiso 1 1 calc R U
H64B H 0.2245 0.4226 1.0581 0.065 Uiso 1 1 calc R U
C65 C 0.0925(3) 0.5162(3) 1.1573(2) 0.0477(11) Uani 1 1 d . U
H65A H 0.0505 0.4722 1.1605 0.057 Uiso 1 1 calc R U
H65B H 0.0800 0.5642 1.1787 0.057 Uiso 1 1 calc R U
C66 C 0.1930(3) 0.4879(3) 1.1855(2) 0.0470(11) Uani 1 1 d . U
H66A H 0.2244 0.5255 1.2174 0.056 Uiso 1 1 calc R U
H66B H 0.1939 0.4329 1.2025 0.056 Uiso 1 1 calc R U
C1S C 0.0796(7) 0.2424(6) 0.1748(3) 0.136(3) Uani 1 1 d . U
H1S1 H 0.0633 0.2708 0.1366 0.163 Uiso 1 1 calc R U
H1S2 H 0.0536 0.1870 0.1682 0.163 Uiso 1 1 calc R U
C10 C 0.1534(3) 0.9120(2) 0.93182(18) 0.0303(9) Uani 1 1 d . U
N2 N 0.1828(2) 0.75260(19) 0.91982(14) 0.0296(7) Uani 1 1 d . U
N3 N 0.3302(2) 0.8476(2) 1.01432(16) 0.0339(8) Uani 1 1 d . U
C32 C 0.2083(3) 0.9051(2) 1.06398(17) 0.0312(9) Uani 1 1 d . U
C54 C 0.0584(3) 0.7962(2) 0.99528(16) 0.0258(8) Uani 1 1 d . U
N6 N 0.2104(2) 0.72015(19) 1.05286(14) 0.0306(7) Uani 1 1 d . U

loop_
_atom_site_aniso_label
_atom_site_aniso_U_11
_atom_site_aniso_U_22
_atom_site_aniso_U_33
_atom_site_aniso_U_23
_atom_site_aniso_U_13
_atom_site_aniso_U_12
Ir1 0.02881(9) 0.02778(8) 0.02553(9) 0.00182(7) 0.00732(6) 0.00329(7)
Cl1 0.1123(19) 0.1106(15) 0.191(3) -0.0343(17) 0.0368(17) 0.0017(14)
Cl2 0.188(3) 0.0910(14) 0.189(3) 0.0087(15) 0.106(2) 0.0368(16)
C1 0.040(3) 0.036(2) 0.038(2) 0.0031(19) 0.013(2) 0.0080(19)
C2 0.054(3) 0.034(2) 0.054(3) 0.007(2) 0.019(2) 0.009(2)
C3 0.062(3) 0.044(2) 0.037(3) 0.017(2) 0.009(2) 0.010(2)
C4 0.065(3) 0.042(2) 0.031(2) 0.004(2) 0.010(2) 0.004(2)
C5 0.042(3) 0.036(2) 0.027(2) 0.0019(18) 0.0084(19) 0.0031(19)
C6 0.043(3) 0.0302(19) 0.028(2) -0.0043(17) 0.0091(19) -0.0039(18)
C7 0.071(3) 0.031(2) 0.033(2) 0.0013(19) 0.019(2) 0.003(2)
C8 0.066(3) 0.038(2) 0.034(2) -0.003(2) 0.018(2) 0.006(2)
C9 0.048(3) 0.029(2) 0.039(3) -0.0027(19) 0.014(2) 0.0035(19)
N1 0.043(2) 0.0258(16) 0.039(2) 0.0028(15) 0.0163(17) 0.0020(15)
C11 0.052(3) 0.031(2) 0.059(3) -0.006(2) 0.029(2) -0.001(2)
C12 0.071(4) 0.039(2) 0.067(3) 0.004(2) 0.040(3) 0.001(2)
C13 0.103(5) 0.044(3) 0.094(4) 0.015(3) 0.066(4) 0.007(3)
C14 0.105(5) 0.032(3) 0.131(6) -0.012(3) 0.081(5) -0.008(3)
C15 0.084(5) 0.053(3) 0.116(5) -0.038(3) 0.045(4) -0.021(3)
C16 0.070(4) 0.050(3) 0.076(4) -0.022(3) 0.029(3) -0.010(3)
C17 0.147(6) 0.037(2) 0.049(3) 0.002(2) 0.056(4) 0.005(3)
C18 0.129(5) 0.042(3) 0.045(3) -0.003(2) 0.043(3) 0.014(3)
C19 0.197(7) 0.061(3) 0.040(3) -0.009(3) 0.031(4) 0.017(4)
C20 0.211(7) 0.063(3) 0.035(3) 0.004(3) 0.042(4) 0.027(4)
C21 0.151(6) 0.060(3) 0.110(5) 0.005(4) 0.101(5) 0.013(4)
C22 0.155(6) 0.062(3) 0.117(5) 0.000(4) 0.109(5) -0.003(4)
C23 0.044(3) 0.037(2) 0.030(2) 0.0035(18) 0.0104(19) 0.0064(19)
C24 0.056(3) 0.038(2) 0.036(3) 0.005(2) 0.014(2) 0.016(2)
C25 0.059(3) 0.044(3) 0.046(3) -0.011(2) 0.003(2) 0.008(2)
C26 0.045(3) 0.046(3) 0.057(3) -0.013(2) 0.006(2) 0.001(2)
C27 0.042(2) 0.035(2) 0.033(2) -0.0022(19) 0.006(2) 0.0080(19)
C28 0.032(2) 0.040(2) 0.033(2) -0.0010(19) 0.0084(18) 0.0029(19)
C29 0.038(3) 0.050(3) 0.049(3) -0.006(2) -0.001(2) 0.001(2)
C30 0.029(2) 0.049(3) 0.065(3) -0.004(2) 0.007(2) 0.004(2)
C31 0.034(2) 0.042(2) 0.054(3) 0.003(2) 0.010(2) 0.000(2)
N4 0.0281(18) 0.041(2) 0.038(2) -0.0014(16) 0.0092(16) 0.0016(16)
C33 0.036(3) 0.056(3) 0.059(3) 0.001(2) 0.019(2) 0.008(2)
C34 0.048(3) 0.070(3) 0.083(4) -0.006(3) 0.032(3) 0.001(3)
C35 0.060(4) 0.106(4) 0.102(5) 0.001(4) 0.049(4) 0.006(4)
C36 0.073(5) 0.097(4) 0.103(6) -0.007(4) 0.050(4) 0.025(4)
C37 0.101(5) 0.062(4) 0.096(5) -0.013(3) 0.045(4) 0.019(3)
C38 0.070(4) 0.064(3) 0.080(4) -0.003(3) 0.038(3) 0.004(3)
C39 0.047(3) 0.091(4) 0.064(4) -0.030(3) -0.006(3) 0.012(3)
C40 0.029(3) 0.095(4) 0.084(4) -0.021(3) -0.002(3) 0.003(3)
C41 0.044(4) 0.099(4) 0.128(6) -0.045(4) -0.010(3) -0.003(3)
C42 0.049(4) 0.104(4) 0.131(6) -0.025(4) 0.012(4) -0.028(4)
C43 0.052(4) 0.114(5) 0.092(5) -0.018(4) -0.017(3) 0.038(4)
C44 0.058(4) 0.139(5) 0.062(4) -0.006(4) -0.018(3) 0.025(4)
C45 0.035(2) 0.034(2) 0.036(2) 0.0073(18) 0.0074(19) 0.0026(18)
C46 0.030(2) 0.038(2) 0.052(3) 0.006(2) 0.008(2) 0.007(2)
C47 0.029(2) 0.041(2) 0.064(3) 0.003(2) 0.017(2) 0.002(2)
C48 0.040(3) 0.034(2) 0.053(3) 0.010(2) 0.019(2) 0.001(2)
C49 0.032(2) 0.0272(19) 0.028(2) -0.0042(16) 0.0056(17) 0.0047(16)
C50 0.033(2) 0.0292(18) 0.023(2) -0.0041(17) 0.0063(16) 0.0025(17)
C51 0.036(2) 0.033(2) 0.024(2) -0.0010(17) 0.0068(18) 0.0036(17)
C52 0.044(2) 0.033(2) 0.030(2) 0.0048(18) 0.0085(19) 0.0078(19)
C53 0.041(2) 0.038(2) 0.030(2) 0.0060(19) 0.0084(19) 0.0104(19)
N5 0.0315(19) 0.0392(19) 0.042(2) 0.0099(16) 0.0094(16) 0.0114(16)
C55 0.038(3) 0.044(3) 0.053(3) 0.015(2) 0.010(2) 0.011(2)
C56 0.056(4) 0.107(5) 0.092(5) 0.043(4) 0.033(3) 0.028(4)
C57 0.057(4) 0.127(6) 0.173(7) 0.064(6) 0.062(5) 0.031(4)
C58 0.041(4) 0.114(6) 0.184(8) 0.077(6) 0.022(4) 0.020(4)
C59 0.060(4) 0.099(5) 0.100(5) 0.034(4) -0.015(3) 0.021(4)
C60 0.049(3) 0.086(4) 0.060(3) 0.022(3) 0.001(3) 0.013(3)
C61 0.043(3) 0.034(2) 0.039(3) 0.0086(19) 0.002(2) 0.0084(19)
C62 0.038(2) 0.031(2) 0.043(3) 0.0056(19) 0.004(2) 0.0008(18)
C63 0.062(3) 0.039(2) 0.053(3) -0.007(2) -0.004(2) 0.001(2)
C64 0.068(4) 0.038(2) 0.053(3) -0.001(2) 0.012(3) 0.008(2)
C65 0.053(3) 0.041(2) 0.051(3) 0.007(2) 0.019(2) -0.003(2)
C66 0.057(3) 0.041(2) 0.039(3) 0.009(2) 0.008(2) 0.001(2)
C1S 0.179(7) 0.139(7) 0.083(6) -0.038(5) 0.027(5) -0.067(6)
C10 0.030(2) 0.0307(19) 0.032(2) 0.0029(17) 0.0111(18) 0.0019(17)
N2 0.0322(19) 0.0286(16) 0.0273(18) -0.0013(14) 0.0078(15) -0.0026(14)
N3 0.035(2) 0.0312(17) 0.037(2) 0.0052(15) 0.0118(16) 0.0010(14)
C32 0.038(2) 0.0290(19) 0.023(2) 0.0041(16) 0.0042(17) 0.0053(17)
C54 0.0271(19) 0.0307(18) 0.0157(19) -0.0030(15) 0.0001(15) 0.0070(16)
N6 0.0330(19) 0.0323(17) 0.0258(18) 0.0028(15) 0.0078(15) 0.0072(15)

loop_
_atom_type_symbol
_atom_type_description
_atom_type_scat_dispersion_real
_atom_type_scat_dispersion_imag
_atom_type_scat_source
C C 0.0033 0.0016 'International Tables Vol C Tables 4.2.6.8 and 6.1.1.4'
H H 0.0000 0.0000 'International Tables Vol C Tables 4.2.6.8 and 6.1.1.4'
N N 0.0061 0.0033 'International Tables Vol C Tables 4.2.6.8 and 6.1.1.4'
Ir Ir -1.4442 7.9887 'International Tables Vol C Tables 4.2.6.8 and 6.1.1.4'
Cl Cl 0.1484 0.1585 'International Tables Vol C Tables 4.2.6.8 and 6.1.1.4'

loop_
_geom_angle_atom_site_label_1
_geom_angle_atom_site_label_2
_geom_angle_atom_site_label_3
_geom_angle
C54 Ir1 C32 94.08(16)
C54 Ir1 C10 96.44(15)
C32 Ir1 C10 94.05(16)
C54 Ir1 N6 78.73(14)
C32 Ir1 N6 93.62(14)
C10 Ir1 N6 171.20(15)
C54 Ir1 N3 169.35(14)
C32 Ir1 N3 79.25(15)
C10 Ir1 N3 92.34(14)
N6 Ir1 N3 93.31(13)
C54 Ir1 N2 94.79(14)
C32 Ir1 N2 169.46(14)
C10 Ir1 N2 79.31(14)
N6 Ir1 N2 93.68(12)
N3 Ir1 N2 92.76(13)
C2 C1 C10 121.9(4)
C2 C1 H1 119.1
C10 C1 H1 119.1
C3 C2 C1 120.9(4)
C3 C2 H2 119.5
C1 C2 H2 119.5
C2 C3 C4 118.8(4)
C2 C3 H3 120.6
C4 C3 H3 120.6
C3 C4 C5 121.0(4)
C3 C4 H4 119.5
C5 C4 H4 119.5
C4 C5 C10 120.6(4)
C4 C5 C6 123.4(4)
C10 C5 C6 115.6(3)
N2 C6 C7 119.3(4)
N2 C6 C5 113.0(3)
C7 C6 C5 127.7(4)
C6 C7 C8 118.1(4)
C6 C7 C17 129.6(4)
C8 C7 C17 112.3(4)
C9 C8 C7 117.9(4)
C9 C8 C18 128.7(4)
C7 C8 C18 113.4(4)
N1 C9 C8 122.2(4)
N1 C9 C11 114.2(4)
C8 C9 C11 123.6(4)
C9 N1 N2 118.8(3)
C12 C11 C16 119.1(4)
C12 C11 C9 120.8(4)
C16 C11 C9 120.1(5)
C11 C12 C13 119.7(6)
C11 C12 H12 120.2
C13 C12 H12 120.2
C14 C13 C12 120.6(6)
C14 C13 H13 119.7
C12 C13 H13 119.7
C13 C14 C15 120.5(5)
C13 C14 H14 119.7
C15 C14 H14 119.7
C14 C15 C16 119.2(6)
C14 C15 H15 120.4
C16 C15 H15 120.4
C11 C16 C15 120.8(6)
C11 C16 H16 119.6
C15 C16 H16 119.6
C7 C17 C20 108.5(5)
C7 C17 C22 108.3(5)
C20 C17 C22 108.6(5)
C7 C17 H17 110.5
C20 C17 H17 110.5
C22 C17 H17 110.5
C8 C18 C19 107.2(5)
C8 C18 C21 108.0(5)
C19 C18 C21 108.8(5)
C8 C18 H18 110.9
C19 C18 H18 110.9
C21 C18 H18 110.9
C18 C19 C20 109.3(5)
C18 C19 H19A 109.8
C20 C19 H19A 109.8
C18 C19 H19B 109.8
C20 C19 H19B 109.8
H19A C19 H19B 108.3
C17 C20 C19 109.5(5)
C17 C20 H20A 109.8
C19 C20 H20A 109.8
C17 C20 H20B 109.8
C19 C20 H20B 109.8
H20A C20 H20B 108.2
C22 C21 C18 108.5(5)
C22 C21 H21A 110.0
C18 C21 H21A 110.0
C22 C21 H21B 110.0
C18 C21 H21B 110.0
H21A C21 H21B 108.4
C17 C22 C21 110.6(6)
C17 C22 H22A 109.5
C21 C22 H22A 109.5
C17 C22 H22B 109.5
C21 C22 H22B 109.5
H22A C22 H22B 108.1
C24 C23 C32 122.5(4)
C24 C23 H23 118.7
C32 C23 H23 118.7
C25 C24 C23 120.4(4)
C25 C24 H24 119.8
C23 C24 H24 119.8
C24 C25 C26 118.9(4)
C24 C25 H25 120.5
C26 C25 H25 120.5
C27 C26 C25 121.1(5)
C27 C26 H26 119.4
C25 C26 H26 119.4
C26 C27 C32 120.6(4)
C26 C27 C28 123.9(4)
C32 C27 C28 115.3(4)
N3 C28 C29 118.9(4)
N3 C28 C27 112.4(4)
C29 C28 C27 128.7(4)
C30 C29 C28 118.8(4)
C30 C29 C39 111.6(5)
C28 C29 C39 129.4(5)
C29 C30 C31 118.2(4)
C29 C30 C40 113.7(5)
C31 C30 C40 128.0(5)
N4 C31 C30 121.5(4)
N4 C31 C33 114.8(4)
C30 C31 C33 123.5(4)
N3 N4 C31 119.6(4)
C38 C33 C34 118.9(5)
C38 C33 C31 120.1(5)
C34 C33 C31 120.9(5)
C33 C34 C35 120.1(5)
C33 C34 H34 119.9
C35 C34 H34 119.9
C36 C35 C34 119.8(6)
C36 C35 H35 120.1
C34 C35 H35 120.1
C35 C36 C37 121.3(6)
C35 C36 H36 119.3
C37 C36 H36 119.3
C36 C37 C38 119.3(6)
C36 C37 H37 120.4
C38 C37 H37 120.4
C33 C38 C37 120.5(6)
C33 C38 H38 119.8
C37 C38 H38 119.8
C29 C39 C44 106.7(5)
C29 C39 C41 109.1(5)
C44 C39 C41 109.0(5)
C29 C39 H39 110.6
C44 C39 H39 110.6
C41 C39 H39 110.6
C43 C40 C30 108.7(5)
C43 C40 C42 109.5(6)
C30 C40 C42 106.1(5)
C43 C40 H40 110.8
C30 C40 H40 110.8
C42 C40 H40 110.8
C42 C41 C39 109.7(5)
C42 C41 H41A 109.7
C39 C41 H41A 109.7
C42 C41 H41B 109.7
C39 C41 H41B 109.7
H41A C41 H41B 108.2
C41 C42 C40 109.4(6)
C41 C42 H42A 109.8
C40 C42 H42A 109.8
C41 C42 H42B 109.8
C40 C42 H42B 109.8
H42A C42 H42B 108.2
C40 C43 C44 109.1(5)
C40 C43 H43A 109.9
C44 C43 H43A 109.9
C40 C43 H43B 109.9
C44 C43 H43B 109.9
H43A C43 H43B 108.3
C39 C44 C43 109.3(6)
C39 C44 H44A 109.8
C43 C44 H44A 109.8
C39 C44 H44B 109.8
C43 C44 H44B 109.8
H44A C44 H44B 108.3
C46 C45 C54 122.9(4)
C46 C45 H45 118.5
C54 C45 H45 118.5
C47 C46 C45 119.9(4)
C47 C46 H46 120.1
C45 C46 H46 120.1
C46 C47 C48 120.3(4)
C46 C47 H47 119.9
C48 C47 H47 119.9
C47 C48 C49 120.4(4)
C47 C48 H48 119.8
C49 C48 H48 119.8
C48 C49 C54 120.8(4)
C48 C49 C50 124.2(4)
C54 C49 C50 114.8(3)
N6 C50 C51 117.1(4)
N6 C50 C49 112.2(3)
C51 C50 C49 130.6(4)
C52 C51 C50 119.3(4)
C52 C51 C62 111.6(4)
C50 C51 C62 129.0(4)
C51 C52 C53 118.8(4)
C51 C52 C61 114.7(4)
C53 C52 C61 126.5(4)
N5 C53 C52 121.3(4)
N5 C53 C55 113.0(4)
C52 C53 C55 125.6(4)
N6 N5 C53 119.0(3)
C56 C55 C60 118.4(5)
C56 C55 C53 118.6(5)
C60 C55 C53 122.9(4)
C55 C56 C57 121.0(6)
C55 C56 H56 119.5
C57 C56 H56 119.5
C58 C57 C56 120.7(7)
C58 C57 H57 119.6
C56 C57 H57 119.6
C59 C58 C57 119.3(7)
C59 C58 H58 120.4
C57 C58 H58 120.4
C58 C59 C60 121.8(7)
C58 C59 H59 119.1
C60 C59 H59 119.1
C55 C60 C59 118.7(6)
C55 C60 H60 120.6
C59 C60 H60 120.6
C52 C61 C66 108.1(3)
C52 C61 C64 107.5(4)
C66 C61 C64 108.7(4)
C52 C61 H61 110.8
C66 C61 H61 110.8
C64 C61 H61 110.8
C51 C62 C65 109.3(4)
C51 C62 C63 106.2(4)
C65 C62 C63 108.5(4)
C51 C62 H62 110.9
C65 C62 H62 110.9
C63 C62 H62 110.9
C64 C63 C62 110.4(4)
C64 C63 H63A 109.6
C62 C63 H63A 109.6
C64 C63 H63B 109.6
C62 C63 H63B 109.6
H63A C63 H63B 108.1
C61 C64 C63 108.9(4)
C61 C64 H64A 109.9
C63 C64 H64A 109.9
C61 C64 H64B 109.9
C63 C64 H64B 109.9
H64A C64 H64B 108.3
C62 C65 C66 110.0(4)
C62 C65 H65A 109.7
C66 C65 H65A 109.7
C62 C65 H65B 109.7
C66 C65 H65B 109.7
H65A C65 H65B 108.2
C61 C66 C65 109.4(4)
C61 C66 H66A 109.8
C65 C66 H66A 109.8
C61 C66 H66B 109.8
C65 C66 H66B 109.8
H66A C66 H66B 108.3
Cl1 C1S Cl2 112.6(4)
Cl1 C1S H1S1 109.1
Cl2 C1S H1S1 109.1
Cl1 C1S H1S2 109.1
Cl2 C1S H1S2 109.1
H1S1 C1S H1S2 107.8
C1 C10 C5 116.6(4)
C1 C10 Ir1 129.1(3)
C5 C10 Ir1 114.2(3)
N1 N2 C6 122.0(3)
N1 N2 Ir1 123.0(3)
C6 N2 Ir1 114.6(2)
N4 N3 C28 122.4(4)
N4 N3 Ir1 120.9(3)
C28 N3 Ir1 116.1(3)
C23 C32 C27 116.2(4)
C23 C32 Ir1 128.0(3)
C27 C32 Ir1 115.6(3)
C45 C54 C49 115.5(4)
C45 C54 Ir1 128.0(3)
C49 C54 Ir1 116.2(3)
N5 N6 C50 124.2(3)
N5 N6 Ir1 118.5(3)
C50 N6 Ir1 116.9(3)

loop_
_geom_bond_atom_site_label_1
_geom_bond_atom_site_label_2
_geom_bond_distance
Ir1 C54 2.003(4)
Ir1 C32 2.014(4)
Ir1 C10 2.029(4)
Ir1 N6 2.094(3)
Ir1 N3 2.102(3)
Ir1 N2 2.105(3)
Cl1 C1S 1.641(9)
Cl2 C1S 1.768(10)
C1 C2 1.383(6)
C1 C10 1.394(5)
C1 H1 0.9300
C2 C3 1.377(6)
C2 H2 0.9300
C3 C4 1.382(6)
C3 H3 0.9300
C4 C5 1.389(6)
C4 H4 0.9300
C5 C10 1.418(5)
C5 C6 1.480(5)
C6 N2 1.350(5)
C6 C7 1.386(6)
C7 C8 1.394(5)
C7 C17 1.500(6)
C8 C9 1.384(6)
C8 C18 1.518(6)
C9 N1 1.329(5)
C9 C11 1.499(6)
N1 N2 1.342(4)
C11 C12 1.378(7)
C11 C16 1.383(7)
C12 C13 1.395(7)
C12 H12 0.9300
C13 C14 1.354(9)
C13 H13 0.9300
C14 C15 1.376(9)
C14 H14 0.9300
C15 C16 1.387(7)
C15 H15 0.9300
C16 H16 0.9300
C17 C20 1.508(9)
C17 C22 1.532(9)
C17 H17 0.9800
C18 C19 1.527(9)
C18 C21 1.544(9)
C18 H18 0.9800
C19 C20 1.559(7)
C19 H19A 0.9700
C19 H19B 0.9700
C20 H20A 0.9700
C20 H20B 0.9700
C21 C22 1.538(7)
C21 H21A 0.9700
C21 H21B 0.9700
C22 H22A 0.9700
C22 H22B 0.9700
C23 C24 1.376(6)
C23 C32 1.402(6)
C23 H23 0.9300
C24 C25 1.378(7)
C24 H24 0.9300
C25 C26 1.390(6)
C25 H25 0.9300
C26 C27 1.382(6)
C26 H26 0.9300
C27 C32 1.421(6)
C27 C28 1.488(6)
C28 N3 1.362(5)
C28 C29 1.400(6)
C29 C30 1.382(6)
C29 C39 1.525(7)
C30 C31 1.391(7)
C30 C40 1.514(7)
C31 N4 1.348(6)
C31 C33 1.495(6)
N4 N3 1.321(4)
C33 C38 1.381(7)
C33 C34 1.390(7)
C34 C35 1.393(7)
C34 H34 0.9300
C35 C36 1.359(8)
C35 H35 0.9300
C36 C37 1.367(9)
C36 H36 0.9300
C37 C38 1.396(8)
C37 H37 0.9300
C38 H38 0.9300
C39 C44 1.527(8)
C39 C41 1.533(9)
C39 H39 0.9800
C40 C43 1.512(9)
C40 C42 1.552(8)
C40 H40 0.9800
C41 C42 1.512(9)
C41 H41A 0.9700
C41 H41B 0.9700
C42 H42A 0.9700
C42 H42B 0.9700
C43 C44 1.549(9)
C43 H43A 0.9700
C43 H43B 0.9700
C44 H44A 0.9700
C44 H44B 0.9700
C45 C46 1.382(6)
C45 C54 1.409(5)
C45 H45 0.9300
C46 C47 1.375(6)
C46 H46 0.9300
C47 C48 1.377(6)
C47 H47 0.9300
C48 C49 1.400(6)
C48 H48 0.9300
C49 C54 1.430(5)
C49 C50 1.469(5)
C50 N6 1.368(5)
C50 C51 1.418(5)
C51 C52 1.386(6)
C51 C62 1.508(6)
C52 C53 1.399(6)
C52 C61 1.503(5)
C53 N5 1.346(5)
C53 C55 1.480(6)
N5 N6 1.330(4)
C55 C56 1.365(7)
C55 C60 1.378(7)
C56 C57 1.371(8)
C56 H56 0.9300
C57 C58 1.349(10)
C57 H57 0.9300
C58 C59 1.331(10)
C58 H58 0.9300
C59 C60 1.400(8)
C59 H59 0.9300
C60 H60 0.9300
C61 C66 1.529(6)
C61 C64 1.531(6)
C61 H61 0.9800
C62 C65 1.534(6)
C62 C63 1.538(6)
C62 H62 0.9800
C63 C64 1.534(7)
C63 H63A 0.9700
C63 H63B 0.9700
C64 H64A 0.9700
C64 H64B 0.9700
C65 C66 1.536(6)
C65 H65A 0.9700
C65 H65B 0.9700
C66 H66A 0.9700
C66 H66B 0.9700
C1S H1S1 0.9700
C1S H1S2 0.9700

loop_
_geom_torsion_atom_site_label_1
_geom_torsion_atom_site_label_2
_geom_torsion_atom_site_label_3
_geom_torsion_atom_site_label_4
_geom_torsion
C10 C1 C2 C3 1.6(7)
C1 C2 C3 C4 -1.9(7)
C2 C3 C4 C5 -1.3(7)
C3 C4 C5 C10 4.8(7)
C3 C4 C5 C6 177.4(5)
C4 C5 C6 N2 -158.2(4)
C10 C5 C6 N2 14.7(5)
C4 C5 C6 C7 21.7(7)
C10 C5 C6 C7 -165.4(5)
N2 C6 C7 C8 13.0(7)
C5 C6 C7 C8 -166.9(5)
N2 C6 C7 C17 -164.0(5)
C5 C6 C7 C17 16.1(9)
C6 C7 C8 C9 -2.9(8)
C17 C7 C8 C9 174.6(5)
C6 C7 C8 C18 177.2(5)
C17 C7 C8 C18 -5.2(7)
C7 C8 C9 N1 -8.0(8)
C18 C8 C9 N1 171.7(5)
C7 C8 C9 C11 172.9(5)
C18 C8 C9 C11 -7.3(9)
C8 C9 N1 N2 8.7(7)
C11 C9 N1 N2 -172.2(4)
N1 C9 C11 C12 -43.1(6)
C8 C9 C11 C12 136.0(5)
N1 C9 C11 C16 136.7(5)
C8 C9 C11 C16 -44.2(7)
C16 C11 C12 C13 3.1(7)
C9 C11 C12 C13 -177.1(4)
C11 C12 C13 C14 -2.4(8)
C12 C13 C14 C15 0.0(9)
C13 C14 C15 C16 1.6(9)
C12 C11 C16 C15 -1.6(7)
C9 C11 C16 C15 178.7(5)
C14 C15 C16 C11 -0.8(9)
C6 C7 C17 C20 -120.4(6)
C8 C7 C17 C20 62.4(6)
C6 C7 C17 C22 121.9(6)
C8 C7 C17 C22 -55.3(7)
C9 C8 C18 C19 124.8(6)
C7 C8 C18 C19 -55.4(7)
C9 C8 C18 C21 -118.1(6)
C7 C8 C18 C21 61.7(6)
C8 C18 C19 C20 59.1(7)
C21 C18 C19 C20 -57.4(7)
C7 C17 C20 C19 -54.3(7)
C22 C17 C20 C19 63.1(7)
C18 C19 C20 C17 -5.1(8)
C8 C18 C21 C22 -53.1(7)
C19 C18 C21 C22 62.9(6)
C7 C17 C22 C21 59.8(7)
C20 C17 C22 C21 -57.8(6)
C18 C21 C22 C17 -4.7(8)
C32 C23 C24 C25 1.9(6)
C23 C24 C25 C26 -1.0(7)
C24 C25 C26 C27 -2.4(7)
C25 C26 C27 C32 4.9(7)
C25 C26 C27 C28 179.5(4)
C26 C27 C28 N3 -163.9(4)
C32 C27 C28 N3 10.9(5)
C26 C27 C28 C29 17.4(7)
C32 C27 C28 C29 -167.8(4)
N3 C28 C29 C30 8.5(7)
C27 C28 C29 C30 -172.8(4)
N3 C28 C29 C39 -167.5(5)
C27 C28 C29 C39 11.2(8)
C28 C29 C30 C31 -5.1(7)
C39 C29 C30 C31 171.6(5)
C28 C29 C30 C40 178.5(5)
C39 C29 C30 C40 -4.8(7)
C29 C30 C31 N4 -2.1(7)
C40 C30 C31 N4 173.8(5)
C29 C30 C31 C33 -178.2(4)
C40 C30 C31 C33 -2.3(8)
C30 C31 N4 N3 5.9(6)
C33 C31 N4 N3 -177.7(4)
N4 C31 C33 C38 -47.7(7)
C30 C31 C33 C38 128.6(6)
N4 C31 C33 C34 129.8(5)
C30 C31 C33 C34 -53.9(7)
C38 C33 C34 C35 -1.1(9)
C31 C33 C34 C35 -178.6(6)
C33 C34 C35 C36 0.2(10)
C34 C35 C36 C37 -0.7(11)
C35 C36 C37 C38 2.0(12)
C34 C33 C38 C37 2.5(9)
C31 C33 C38 C37 180.0(6)
C36 C37 C38 C33 -2.9(11)
C30 C29 C39 C44 -56.7(7)
C28 C29 C39 C44 119.6(6)
C30 C29 C39 C41 60.9(6)
C28 C29 C39 C41 -122.8(6)
C29 C30 C40 C43 61.5(6)
C31 C30 C40 C43 -114.5(6)
C29 C30 C40 C42 -56.2(7)
C31 C30 C40 C42 127.8(6)
C29 C39 C41 C42 -50.7(7)
C44 C39 C41 C42 65.5(7)
C39 C41 C42 C40 -9.5(8)
C43 C40 C42 C41 -54.2(7)
C30 C40 C42 C41 62.9(7)
C30 C40 C43 C44 -51.3(7)
C42 C40 C43 C44 64.2(7)
C29 C39 C44 C43 62.7(7)
C41 C39 C44 C43 -55.0(7)
C40 C43 C44 C39 -8.3(7)
C54 C45 C46 C47 2.0(7)
C45 C46 C47 C48 -1.8(7)
C46 C47 C48 C49 -1.7(7)
C47 C48 C49 C54 5.0(6)
C47 C48 C49 C50 -179.2(4)
C48 C49 C50 N6 -165.0(4)
C54 C49 C50 N6 11.0(5)
C48 C49 C50 C51 17.0(7)
C54 C49 C50 C51 -167.0(4)
N6 C50 C51 C52 4.5(5)
C49 C50 C51 C52 -177.6(4)
N6 C50 C51 C62 -170.8(4)
C49 C50 C51 C62 7.2(7)
C50 C51 C52 C53 -0.7(6)
C62 C51 C52 C53 175.3(4)
C50 C51 C52 C61 -177.8(3)
C62 C51 C52 C61 -1.8(5)
C51 C52 C53 N5 -2.7(6)
C61 C52 C53 N5 174.0(4)
C51 C52 C53 C55 -179.9(4)
C61 C52 C53 C55 -3.1(7)
C52 C53 N5 N6 2.1(6)
C55 C53 N5 N6 179.5(4)
N5 C53 C55 C56 -46.3(6)
C52 C53 C55 C56 131.1(5)
N5 C53 C55 C60 133.7(5)
C52 C53 C55 C60 -49.0(7)
C60 C55 C56 C57 -1.2(10)
C53 C55 C56 C57 178.7(6)
C55 C56 C57 C58 0.3(12)
C56 C57 C58 C59 0.5(13)
C57 C58 C59 C60 -0.3(13)
C56 C55 C60 C59 1.3(9)
C53 C55 C60 C59 -178.6(5)
C58 C59 C60 C55 -0.6(11)
C51 C52 C61 C66 -57.1(5)
C53 C52 C61 C66 126.0(5)
C51 C52 C61 C64 60.0(5)
C53 C52 C61 C64 -116.8(5)
C52 C51 C62 C65 58.6(4)
C50 C51 C62 C65 -125.9(4)
C52 C51 C62 C63 -58.3(5)
C50 C51 C62 C63 117.2(4)
C51 C62 C63 C64 60.7(5)
C65 C62 C63 C64 -56.7(5)
C52 C61 C64 C63 -53.3(5)
C66 C61 C64 C63 63.5(5)
C62 C63 C64 C61 -4.6(6)
C51 C62 C65 C66 -54.3(5)
C63 C62 C65 C66 61.1(5)
C52 C61 C66 C65 57.3(5)
C64 C61 C66 C65 -59.1(5)
C62 C65 C66 C61 -3.1(5)
C2 C1 C10 C5 1.8(6)
C2 C1 C10 Ir1 -174.2(3)
C4 C5 C10 C1 -4.9(6)
C6 C5 C10 C1 -178.0(4)
C4 C5 C10 Ir1 171.6(3)
C6 C5 C10 Ir1 -1.5(5)
C9 N1 N2 C6 2.0(6)
C9 N1 N2 Ir1 -169.9(3)
C7 C6 N2 N1 -13.0(6)
C5 C6 N2 N1 167.0(4)
C7 C6 N2 Ir1 159.6(4)
C5 C6 N2 Ir1 -20.5(4)
C31 N4 N3 C28 -2.3(6)
C31 N4 N3 Ir1 -172.1(3)
C29 C28 N3 N4 -4.9(6)
C27 C28 N3 N4 176.2(3)
C29 C28 N3 Ir1 165.4(3)
C27 C28 N3 Ir1 -13.5(4)
C24 C23 C32 C27 0.5(6)
C24 C23 C32 Ir1 -174.6(3)
C26 C27 C32 C23 -3.9(6)
C28 C27 C32 C23 -178.9(3)
C26 C27 C32 Ir1 171.8(3)
C28 C27 C32 Ir1 -3.2(5)
C46 C45 C54 C49 1.2(6)
C46 C45 C54 Ir1 -172.2(3)
C48 C49 C54 C45 -4.6(5)
C50 C49 C54 C45 179.2(3)
C48 C49 C54 Ir1 169.6(3)
C50 C49 C54 Ir1 -6.6(4)
C53 N5 N6 C50 2.2(6)
C53 N5 N6 Ir1 -170.9(3)
C51 C50 N6 N5 -5.4(5)
C49 C50 N6 N5 176.3(3)
C51 C50 N6 Ir1 167.8(3)
C49 C50 N6 Ir1 -10.5(4)
